data_2104114
loop_
_publ_author_name
'Rychlewska, Urszula'
'War\.zajtis, Beata'
'Joachimiak, Roman'
'Paryzek, Zdzis\/law'

_publ_contact_author
;
Urszula Rychlewska
Faculty of Chemistry
Adam Mickiewicz University
Grunwaldzka 6
60-780 Pozna\'n
Poland
;
_publ_section_title
;
 Synthesis and structural characteristics of lithocholate triads:
 steroid-type channels occupied by spacer fragments
;
_journal_issue 3
_journal_name_full 'Acta Crystallographica Section B'
_journal_page_first 383
_journal_page_last 392
_journal_paper_doi 10.1107/S0108768108006514
_journal_volume 64
_journal_year 2008
_chemical_formula_moiety 'C56 H82 O8, 2(C5 H5 N)'
_chemical_formula_sum 'C66 H92 N2 O8'
_chemical_formula_weight 1041.42
_chemical_melting_point 285
_chemical_name_systematic
;
bis(23-carboxy-24-nor-5beta-cholan-3alpha-yl)terephtalate
;
_space_group_IT_number 1
_symmetry_cell_setting triclinic
_symmetry_space_group_name_Hall 'P 1'
_symmetry_space_group_name_H-M 'P 1'
_atom_sites_solution_hydrogens geom
_atom_sites_solution_primary direct
_atom_sites_solution_secondary difmap
_audit_creation_method SHELXL-97
_cell_angle_alpha 94.431(6)
_cell_angle_beta 97.935(6)
_cell_angle_gamma 97.341(5)
_cell_formula_units_Z 1
_cell_length_a 6.8044(5)
_cell_length_b 12.8870(9)
_cell_length_c 17.0661(11)
_cell_measurement_reflns_used 2630
_cell_measurement_temperature 180(2)
_cell_measurement_theta_max 25.05
_cell_measurement_theta_min 3.03
_cell_volume 1463.14(18)
_computing_cell_refinement
;
CrysAlis RED, Oxford Diffraction Ltd.,
Version 1.171.23 beta (release 19.07.2004 CrysAlis171 .NET)
;
_computing_data_collection
;
CrysAlis CCD, Oxford Diffraction Ltd.,
Version 1.171.23 beta (release 19.07.2004 CrysAlis171 .NET)
;
_computing_data_reduction
;
CrysAlis RED, Oxford Diffraction Ltd.,
Version 1.171.23 beta (release 19.07.2004 CrysAlis171 .NET)
;
_computing_molecular_graphics 'Simens Analytical X-Ray Instruments (1989)'
_computing_publication_material 'SHELXL-97 (Sheldrick, 1997)'
_computing_structure_refinement 'SHELXL-97 (Sheldrick, 1997)'
_computing_structure_solution 'SHELXS-86 (Sheldrick, 1990)'
_diffrn_ambient_temperature 180(2)
_diffrn_measured_fraction_theta_full 0.995
_diffrn_measured_fraction_theta_max 0.995
_diffrn_measurement_device_type 'Kuma KM4CCD \k-geometry diffractometer'
_diffrn_measurement_method '\w scans'
_diffrn_radiation_monochromator graphite
_diffrn_radiation_source 'fine-focus sealed tube'
_diffrn_radiation_type MoK\a
_diffrn_radiation_wavelength 0.71073
_diffrn_reflns_av_R_equivalents 0.0366
_diffrn_reflns_av_sigmaI/netI 0.0624
_diffrn_reflns_limit_h_max 8
_diffrn_reflns_limit_h_min -8
_diffrn_reflns_limit_k_max 15
_diffrn_reflns_limit_k_min -15
_diffrn_reflns_limit_l_max 20
_diffrn_reflns_limit_l_min -11
_diffrn_reflns_number 11263
_diffrn_reflns_theta_full 25.05
_diffrn_reflns_theta_max 25.05
_diffrn_reflns_theta_min 3.03
_diffrn_standards_interval_count 'every 50 dc frames'
_diffrn_standards_number '3 reference frames'
_exptl_absorpt_coefficient_mu 0.076
_exptl_absorpt_correction_type none
_exptl_crystal_colour colourless
_exptl_crystal_density_diffrn 1.182
_exptl_crystal_density_method 'not measured'
_exptl_crystal_description plate
_exptl_crystal_F_000 566
_exptl_crystal_size_max 0.40
_exptl_crystal_size_mid 0.40
_exptl_crystal_size_min 0.20
_refine_diff_density_max 0.203
_refine_diff_density_min -0.178
_refine_ls_abs_structure_details 'Flack H D (1983), Acta Cryst. A39, 876-881'
_refine_ls_abs_structure_Flack 0(10)
_refine_ls_extinction_method none
_refine_ls_goodness_of_fit_ref 0.927
_refine_ls_hydrogen_treatment riding
_refine_ls_matrix_type full
_refine_ls_number_parameters 673
_refine_ls_number_reflns 5162
_refine_ls_number_restraints 77
_refine_ls_restrained_S_all 1.000
_refine_ls_R_factor_all 0.0863
_refine_ls_R_factor_gt 0.0499
_refine_ls_shift/su_max 0.000
_refine_ls_shift/su_mean 0.000
_refine_ls_structure_factor_coef Fsqd
_refine_ls_weighting_details 'calc w=1/[\s^2^(Fo^2^)+(0.0660P)^2^+0.0000P] where P=(Fo^2^+2Fc^2^)/3'
_refine_ls_weighting_scheme calc
_refine_ls_wR_factor_gt 0.1073
_refine_ls_wR_factor_ref 0.1235
_reflns_number_gt 3150
_reflns_number_total 5162
_reflns_threshold_expression >2sigma(I)
_cod_data_source_file bk5073.cif
_cod_data_source_block 52Py180K
_cod_original_sg_symbol_H-M P1
_cod_database_code 2104114

loop_
_symmetry_equiv_pos_as_xyz
'x, y, z'

loop_
_atom_site_type_symbol
_atom_site_label
_atom_site_fract_x
_atom_site_fract_y
_atom_site_fract_z
_atom_site_U_iso_or_equiv
_atom_site_adp_type
_atom_site_calc_flag
_atom_site_refinement_flags
_atom_site_occupancy
C C1 2.0073(10) 0.9125(5) 0.6240(3) 0.073(2) Uani d . 1
H H1A 2.1007 0.9180 0.5866 0.088 Uiso d R 1
H H1B 2.0568 0.8704 0.6643 0.088 Uiso d R 1
C C2 1.8061(11) 0.8584(5) 0.5815(3) 0.0732(19) Uani d . 1
H H2A 1.7144 0.8485 0.6192 0.088 Uiso d R 1
H H2B 1.8206 0.7905 0.5575 0.088 Uiso d R 1
C C3 1.7239(8) 0.9229(4) 0.5189(3) 0.0513(14) Uani d . 1
H H3A 1.8107 0.9283 0.4791 0.062 Uiso d R 1
C C4 1.7065(7) 1.0316(4) 0.5546(3) 0.0389(11) Uani d . 1
H H4A 1.6090 1.0260 0.5902 0.047 Uiso d R 1
H H4B 1.6594 1.0724 0.5129 0.047 Uiso d R 1
C C5 1.9038(7) 1.0877(4) 0.5997(3) 0.0417(12) Uani d . 1
H H5A 1.9948 1.0953 0.5616 0.050 Uiso d R 1
C C6 1.8867(9) 1.1977(4) 0.6344(3) 0.0622(15) Uani d . 1
H H6A 1.8210 1.2346 0.5939 0.075 Uiso d R 1
H H6B 2.0189 1.2351 0.6516 0.075 Uiso d R 1
C C7 1.7701(8) 1.1960(4) 0.7047(3) 0.0569(14) Uani d . 1
H H7A 1.6327 1.1677 0.6859 0.068 Uiso d R 1
H H7B 1.7733 1.2666 0.7278 0.068 Uiso d R 1
C C8 1.8545(7) 1.1309(4) 0.7685(3) 0.0465(13) Uani d D 1
H H8A 1.9867 1.1644 0.7909 0.056 Uiso d R 1
C C9 1.8704(8) 1.0202(4) 0.7330(3) 0.0477(13) Uani d D 1
H H9A 1.7395 0.9812 0.7160 0.057 Uiso d PR 0.50
H H9B 1.7369 0.9980 0.7055 0.057 Uiso d PR 0.50
C C10 1.9977(8) 1.0230(5) 0.6632(3) 0.0561(15) Uani d D 1
C C11 1.9811(17) 0.9712(9) 0.8024(5) 0.046(3) Uiso d PD 0.50
H H11A 2.1074 1.0139 0.8213 0.055 Uiso d PR 0.50
H H11B 2.0068 0.9024 0.7845 0.055 Uiso d PR 0.50
C C11' 1.8949(17) 0.9329(8) 0.7927(6) 0.048(3) Uiso d PD 0.50
H H11C 2.0332 0.9400 0.8161 0.058 Uiso d PR 0.50
H H11D 1.8621 0.8650 0.7630 0.058 Uiso d PR 0.50
C C12 1.8546(16) 0.9636(8) 0.8706(6) 0.041(3) Uiso d PD 0.50
H H12A 1.9282 0.9335 0.9131 0.049 Uiso d PR 0.50
H H12B 1.7344 0.9156 0.8518 0.049 Uiso d PR 0.50
C C12' 1.7657(18) 0.9365(8) 0.8605(6) 0.048(3) Uiso d PD 0.50
H H12C 1.8058 0.8898 0.8990 0.058 Uiso d PR 0.50
H H12D 1.6268 0.9150 0.8395 0.058 Uiso d PR 0.50
C C13 1.8015(8) 1.0590(4) 0.9027(3) 0.0526(14) Uani d D 1
C C14 1.7271(7) 1.1225(3) 0.8349(3) 0.0389(11) Uani d D 1
H H14A 1.6006 1.0842 0.8102 0.047 Uiso d R 1
C C15 1.6767(10) 1.2221(4) 0.8765(3) 0.0733(18) Uani d . 1
H H15A 1.5723 1.2494 0.8439 0.088 Uiso d R 1
H H15B 1.7921 1.2751 0.8882 0.088 Uiso d R 1
C C16 1.6053(9) 1.1876(4) 0.9532(3) 0.0626(15) Uani d . 1
H H16A 1.4655 1.1928 0.9521 0.075 Uiso d R 1
H H16B 1.6796 1.2311 0.9986 0.075 Uiso d R 1
C C17 1.6430(7) 1.0718(3) 0.9574(3) 0.0441(11) Uani d D 1
H H17A 1.5218 1.0291 0.9318 0.053 Uiso d R 1
C C18 2.0101(15) 1.1382(8) 0.9461(6) 0.043(2) Uiso d P 0.50
H H18A 2.1150 1.1451 0.9121 0.051 Uiso d PR 0.50
H H18B 2.0623 1.1100 0.9953 0.051 Uiso d PR 0.50
H H18C 1.9757 1.2081 0.9605 0.051 Uiso d PR 0.50
C C18' 2.0038(18) 1.0758(10) 0.9473(7) 0.061(3) Uiso d P 0.50
H H18D 2.0998 1.0673 0.9103 0.073 Uiso d PR 0.50
H H18E 2.0134 1.0239 0.9862 0.073 Uiso d PR 0.50
H H18F 2.0338 1.1461 0.9761 0.073 Uiso d PR 0.50
C C19 2.2091(16) 1.0405(10) 0.6988(7) 0.055(3) Uiso d P 0.50
H H19A 2.2781 1.0226 0.6539 0.066 Uiso d PR 0.50
H H19B 2.2341 0.9943 0.7410 0.066 Uiso d PR 0.50
H H19C 2.2523 1.1137 0.7207 0.066 Uiso d PR 0.50
C C19' 2.2224(15) 1.0929(9) 0.6888(6) 0.044(3) Uiso d P 0.50
H H19D 2.2939 1.0888 0.6429 0.053 Uiso d PR 0.50
H H19E 2.2960 1.0648 0.7341 0.053 Uiso d PR 0.50
H H19F 2.2089 1.1662 0.7044 0.053 Uiso d PR 0.50
C C20 1.6763(9) 1.0408(5) 1.0438(3) 0.0575(15) Uani d D 1
H H20A 1.7797 1.0950 1.0699 0.069 Uiso d R 1
C C21 1.7665(15) 0.9468(7) 1.0557(6) 0.046(2) Uiso d PD 0.50
H H21A 1.7633 0.9214 1.1082 0.055 Uiso d PR 0.50
H H21B 1.9066 0.9613 1.0474 0.055 Uiso d PR 0.50
H H21C 1.6996 0.8905 1.0153 0.055 Uiso d PR 0.50
C C21' 1.6609(18) 0.9116(8) 1.0410(7) 0.062(3) Uiso d PD 0.50
H H21D 1.7868 0.8980 1.0230 0.074 Uiso d PR 0.50
H H21E 1.5451 0.8772 1.0031 0.074 Uiso d PR 0.50
H H21F 1.6511 0.8868 1.0933 0.074 Uiso d PR 0.50
C C22 1.4985(8) 1.0604(5) 1.0841(3) 0.0614(14) Uani d D 1
H H22A 1.3819 1.0172 1.0551 0.074 Uiso d R 1
H H22B 1.4780 1.1324 1.0808 0.074 Uiso d R 1
C C23 1.5144(9) 1.0376(5) 1.1713(3) 0.0628(16) Uani d . 1
H H23A 1.6462 1.0639 1.1989 0.075 Uiso d R 1
H H23B 1.4888 0.9634 1.1755 0.075 Uiso d R 1
C C24 1.3632(10) 1.0928(5) 1.2060(3) 0.0598(16) Uani d . 1
O O1 1.1849(6) 1.0580(3) 1.1985(2) 0.0762(12) Uani d . 1
O O2 1.4379(6) 1.1860(3) 1.2438(2) 0.0806(13) Uani d . 1
H H2O 1.3040 1.2395 1.2561 0.097 Uiso d R 1
C C31 0.2433(8) 0.4757(4) 0.0975(3) 0.0487(14) Uani d D 1
H H31A 0.1558 0.4571 0.1353 0.058 Uiso d R 1
H H31B 0.2690 0.4117 0.0707 0.058 Uiso d R 1
C C32 0.4406(8) 0.5342(4) 0.1424(3) 0.0500(13) Uani d . 1
H H32A 0.5345 0.5479 0.1060 0.060 Uiso d R 1
H H32B 0.4966 0.4919 0.1812 0.060 Uiso d R 1
C C33 0.4027(8) 0.6368(4) 0.1827(3) 0.0535(15) Uani d D 1
H H33A 0.3183 0.6228 0.2224 0.064 Uiso d R 1
C C34 0.3066(10) 0.7020(4) 0.1235(3) 0.0662(18) Uani d D 1
H H34A 0.3917 0.7178 0.0843 0.079 Uiso d R 1
H H34B 0.2835 0.7670 0.1497 0.079 Uiso d R 1
C C35 0.091(2) 0.6330(10) 0.0806(8) 0.049(5) Uiso d PD 0.50
H H35A 0.0118 0.6127 0.1208 0.059 Uiso d PR 0.50
C C35' 0.130(2) 0.6539(10) 0.0777(8) 0.052(5) Uiso d PD 0.50
H H35B 0.0351 0.6442 0.1141 0.062 Uiso d PR 0.50
C C36 -0.0304(16) 0.6927(8) 0.0202(6) 0.048(3) Uiso d PD 0.50
H H36A -0.0538 0.7577 0.0462 0.057 Uiso d PR 0.50
H H36B -0.1583 0.6511 0.0018 0.057 Uiso d PR 0.50
C C36' 0.0566(18) 0.7336(9) 0.0255(6) 0.058(3) Uiso d PD 0.50
H H36C 0.0710 0.8004 0.0564 0.069 Uiso d PR 0.50
H H36D -0.0831 0.7133 0.0055 0.069 Uiso d PR 0.50
C C37 0.0769(17) 0.7152(8) -0.0500(6) 0.048(3) Uiso d PD 0.50
H H37A 0.1685 0.7787 -0.0337 0.057 Uiso d PR 0.50
H H37B -0.0237 0.7324 -0.0902 0.057 Uiso d PR 0.50
C C37' 0.1729(18) 0.7453(8) -0.0438(6) 0.054(3) Uiso d PD 0.50
H H37C 0.3138 0.7652 -0.0259 0.065 Uiso d PR 0.50
H H37D 0.1252 0.7957 -0.0776 0.065 Uiso d PR 0.50
C C38 0.1861(18) 0.6445(9) -0.0908(6) 0.044(3) Uiso d PD 0.50
H H38A 0.0716 0.6020 -0.1219 0.053 Uiso d PR 0.50
C C38' 0.1195(18) 0.6146(8) -0.0925(5) 0.036(3) Uiso d PD 0.50
H H38B -0.0190 0.5855 -0.1071 0.044 Uiso d PR 0.50
C C39 0.2480(8) 0.5575(4) -0.0353(3) 0.0438(12) Uani d D 1
H H39A 0.3800 0.5872 -0.0097 0.053 Uiso d R 1
C C40 0.1344(8) 0.5393(4) 0.0358(3) 0.0485(14) Uani d D 1
C C41 0.2861(8) 0.4561(4) -0.0814(3) 0.0502(13) Uani d D 1
H H41A 0.1601 0.4131 -0.1004 0.060 Uiso d R 1
H H41B 0.3637 0.4174 -0.0458 0.060 Uiso d R 1
C C42 0.3977(7) 0.4783(4) -0.1523(3) 0.0455(13) Uani d D 1
H H42A 0.4080 0.4126 -0.1810 0.055 Uiso d R 1
H H42B 0.5313 0.5123 -0.1325 0.055 Uiso d R 1
C C43 0.2940(7) 0.5464(4) -0.2090(3) 0.0441(13) Uani d D 1
C C44 0.3073(17) 0.6590(8) -0.1569(5) 0.034(3) Uiso d PD 0.50
H H44A 0.4396 0.6973 -0.1421 0.041 Uiso d PR 0.50
C C44' 0.2409(17) 0.6353(8) -0.1602(6) 0.034(3) Uiso d PD 0.50
H H44B 0.3694 0.6544 -0.1278 0.041 Uiso d PR 0.50
C C45 0.1640(17) 0.7060(8) -0.2235(6) 0.049(3) Uiso d PD 0.50
H H45A 0.1602 0.7796 -0.2112 0.058 Uiso d PR 0.50
H H45B 0.0303 0.6685 -0.2331 0.058 Uiso d PR 0.50
C C45' 0.2554(19) 0.7357(8) -0.2146(6) 0.055(3) Uiso d PD 0.50
H H45C 0.3256 0.7977 -0.1830 0.065 Uiso d PR 0.50
H H45D 0.1235 0.7494 -0.2351 0.065 Uiso d PR 0.50
C C46 0.2830(17) 0.6827(8) -0.2933(6) 0.045(3) Uiso d PD 0.50
H H46A 0.3682 0.7454 -0.3008 0.054 Uiso d PR 0.50
H H46B 0.1926 0.6607 -0.3418 0.054 Uiso d PR 0.50
C C46' 0.3689(18) 0.7070(8) -0.2836(6) 0.051(3) Uiso d PD 0.50
H H46C 0.4897 0.7553 -0.2814 0.061 Uiso d PR 0.50
H H46D 0.2868 0.7080 -0.3339 0.061 Uiso d PR 0.50
C C47 0.4175(7) 0.5934(4) -0.2713(3) 0.0461(12) Uani d D 1
H H47A 0.5497 0.6236 -0.2462 0.055 Uiso d PR 0.50
H H47B 0.5531 0.6045 -0.2444 0.055 Uiso d PR 0.50
C C48 0.0925(8) 0.4863(6) -0.2510(3) 0.0744(19) Uani d . 1
H H48A 0.0169 0.4558 -0.2114 0.089 Uiso d R 1
H H48B 0.1170 0.4304 -0.2892 0.089 Uiso d R 1
H H48C 0.0150 0.5340 -0.2801 0.089 Uiso d R 1
C C49 -0.0747(8) 0.4730(6) 0.0091(3) 0.085(2) Uani d . 1
H H49A -0.1520 0.4812 0.0530 0.102 Uiso d R 1
H H49B -0.0588 0.3990 -0.0021 0.102 Uiso d R 1
H H49C -0.1430 0.4971 -0.0391 0.102 Uiso d R 1
C C50 0.4281(7) 0.5270(4) -0.3486(3) 0.0438(12) Uani d . 1
H H50A 0.2943 0.5096 -0.3769 0.053 Uiso d R 1
C C51 0.5107(7) 0.4253(4) -0.3351(3) 0.0474(12) Uani d . 1
H H51A 0.5282 0.3913 -0.3866 0.057 Uiso d R 1
H H51B 0.4179 0.3789 -0.3098 0.057 Uiso d R 1
H H51C 0.6396 0.4398 -0.3000 0.057 Uiso d R 1
C C52 0.5541(8) 0.5915(4) -0.4010(3) 0.0532(13) Uani d . 1
H H52A 0.6901 0.6059 -0.3746 0.064 Uiso d R 1
H H52B 0.5051 0.6576 -0.4061 0.064 Uiso d R 1
C C53 0.5527(8) 0.5372(4) -0.4847(3) 0.0516(14) Uani d . 1
H H53A 0.5578 0.5901 -0.5213 0.062 Uiso d R 1
H H53B 0.4277 0.4918 -0.5000 0.062 Uiso d R 1
C C54 0.7206(9) 0.4731(5) -0.4931(3) 0.0533(14) Uani d . 1
O O3 0.8887(6) 0.4972(4) -0.4608(2) 0.0811(13) Uani d . 1
O O4 0.6615(6) 0.3865(3) -0.5426(2) 0.0624(10) Uani d . 1
H H4O 0.8029 0.3268 -0.5466 0.075 Uiso d R 1
O O5 1.5284(6) 0.8691(3) 0.4831(2) 0.0741(13) Uani d . 1
O O6 1.5617(5) 0.9339(3) 0.3666(2) 0.0639(11) Uani d . 1
C C1L 1.4641(8) 0.8839(4) 0.4068(3) 0.0517(14) Uani d . 1
C C2L 1.2535(8) 0.8309(4) 0.3799(3) 0.0500(14) Uani d . 1
C C3L 1.1647(8) 0.8475(4) 0.3059(3) 0.0568(15) Uani d . 1
H H3LA 1.2382 0.8913 0.2737 0.068 Uiso d R 1
C C4L 0.9690(9) 0.8010(4) 0.2769(3) 0.0577(15) Uani d . 1
H H4LA 0.9080 0.8127 0.2247 0.069 Uiso d R 1
C C5L 0.8620(8) 0.7376(4) 0.3238(3) 0.0465(13) Uani d . 1
C C6L 0.9570(8) 0.7223(4) 0.3997(3) 0.0530(14) Uani d . 1
H H6LA 0.8857 0.6792 0.4330 0.064 Uiso d R 1
C C7L 1.1504(8) 0.7674(4) 0.4270(3) 0.0522(14) Uani d . 1
H H7LA 1.2143 0.7552 0.4786 0.063 Uiso d R 1
C C8L 0.6570(9) 0.6850(4) 0.2962(3) 0.0518(14) Uani d . 1
O O7 0.5940(6) 0.6959(3) 0.2201(2) 0.0763(13) Uani d . 1
O O8 0.5577(6) 0.6349(3) 0.3369(2) 0.0691(12) Uani d . 1
N N1S 1.1780(8) 1.3140(4) 1.2679(3) 0.0588(12) Uani d . 1
C C1S 0.9871(11) 1.2906(5) 1.2347(3) 0.0678(17) Uani d . 1
H H1SA 0.9448 1.2252 1.2022 0.081 Uiso d R 1
C C2S 0.8487(11) 1.3570(6) 1.2440(4) 0.0793(19) Uani d . 1
H H2SA 0.7121 1.3384 1.2190 0.095 Uiso d R 1
C C3S 0.9084(11) 1.4498(5) 1.2901(4) 0.0738(18) Uani d . 1
H H3SA 0.8140 1.4971 1.2991 0.089 Uiso d R 1
C C4S 1.1048(10) 1.4751(5) 1.3234(3) 0.0620(16) Uani d . 1
H H4SA 1.1504 1.5411 1.3548 0.074 Uiso d R 1
C C5S 1.2344(9) 1.4061(5) 1.3116(3) 0.0559(15) Uani d . 1
H H5SA 1.3722 1.4246 1.3352 0.067 Uiso d R 1
N N2S 0.9283(7) 0.2582(4) -0.5608(3) 0.0555(12) Uani d . 1
C C6S 1.1203(10) 0.2788(5) -0.5269(3) 0.0577(15) Uani d . 1
H H6SA 1.1622 0.3430 -0.4929 0.069 Uiso d R 1
C C7S 1.2576(9) 0.2132(5) -0.5387(4) 0.0646(16) Uani d . 1
H H7SA 1.3932 0.2304 -0.5123 0.078 Uiso d R 1
C C8S 1.1988(10) 0.1224(5) -0.5871(4) 0.0639(17) Uani d . 1
H H8SA 1.2955 0.0771 -0.5977 0.077 Uiso d R 1
C C9S 1.0027(9) 0.0974(4) -0.6221(3) 0.0601(16) Uani d . 1
H H9SA 0.9576 0.0328 -0.6552 0.072 Uiso d R 1
C C10S 0.8726(9) 0.1678(4) -0.6075(3) 0.0520(14) Uani d . 1
H H10A 0.7351 0.1522 -0.6320 0.062 Uiso d R 1

loop_
_atom_site_aniso_label
_atom_site_aniso_U_11
_atom_site_aniso_U_22
_atom_site_aniso_U_33
_atom_site_aniso_U_12
_atom_site_aniso_U_13
_atom_site_aniso_U_23
C1 0.096(5) 0.093(5) 0.050(3) 0.068(4) 0.020(3) 0.017(3)
C2 0.124(6) 0.048(3) 0.059(4) 0.029(4) 0.040(4) 0.007(3)
C3 0.053(3) 0.046(3) 0.049(3) -0.016(3) 0.011(3) -0.006(3)
C4 0.032(3) 0.045(3) 0.038(3) 0.002(2) 0.002(2) 0.008(2)
C5 0.037(3) 0.049(3) 0.037(3) -0.004(2) 0.009(2) 0.001(2)
C6 0.077(4) 0.052(3) 0.051(3) -0.017(3) 0.017(3) -0.005(3)
C7 0.087(4) 0.032(3) 0.055(3) 0.005(3) 0.024(3) 0.004(2)
C8 0.032(3) 0.059(3) 0.044(3) 0.001(2) -0.002(2) -0.003(3)
C9 0.057(4) 0.054(3) 0.039(3) 0.032(3) 0.005(2) 0.010(2)
C10 0.036(3) 0.086(4) 0.046(3) 0.018(3) 0.003(3) 0.002(3)
C13 0.045(3) 0.076(4) 0.043(3) 0.032(3) 0.005(2) 0.007(3)
C14 0.039(3) 0.034(3) 0.040(3) 0.003(2) -0.004(2) 0.000(2)
C15 0.119(5) 0.041(3) 0.068(4) 0.015(3) 0.038(4) 0.002(3)
C16 0.082(4) 0.052(3) 0.061(3) 0.013(3) 0.028(3) 0.010(3)
C17 0.046(3) 0.040(3) 0.046(3) 0.013(2) -0.001(2) 0.003(2)
C20 0.064(4) 0.069(4) 0.043(3) 0.023(3) 0.002(3) 0.012(3)
C22 0.073(4) 0.067(4) 0.047(3) 0.019(3) 0.014(3) 0.003(3)
C23 0.073(4) 0.066(4) 0.051(3) 0.009(3) 0.013(3) 0.010(3)
C24 0.067(4) 0.066(4) 0.045(3) 0.004(4) 0.008(3) 0.012(3)
O1 0.069(3) 0.072(3) 0.088(3) -0.001(2) 0.022(2) 0.007(2)
O2 0.077(3) 0.069(3) 0.092(3) -0.002(2) 0.021(3) -0.011(3)
C31 0.056(3) 0.047(3) 0.040(3) 0.001(3) 0.008(3) -0.001(2)
C32 0.047(3) 0.066(4) 0.036(3) 0.007(3) 0.001(2) 0.013(3)
C33 0.057(4) 0.064(4) 0.033(3) -0.014(3) 0.010(3) -0.002(3)
C34 0.113(5) 0.049(3) 0.043(3) 0.019(4) 0.031(4) 0.000(3)
C39 0.046(3) 0.051(3) 0.032(3) 0.015(2) -0.008(2) 0.000(2)
C40 0.042(3) 0.068(4) 0.032(3) 0.013(3) -0.005(2) -0.005(3)
C41 0.063(4) 0.046(3) 0.041(3) 0.010(3) 0.007(3) -0.001(2)
C42 0.056(3) 0.043(3) 0.040(3) 0.022(3) 0.004(2) -0.003(2)
C43 0.046(3) 0.060(3) 0.028(2) 0.021(3) -0.005(2) 0.003(2)
C47 0.058(3) 0.045(3) 0.037(3) 0.017(2) 0.002(2) 0.004(2)
C48 0.044(3) 0.144(6) 0.035(3) 0.021(4) -0.001(3) 0.008(3)
C49 0.039(3) 0.163(7) 0.046(3) 0.008(4) 0.001(3) -0.011(4)
C50 0.040(3) 0.049(3) 0.040(3) 0.004(2) 0.001(2) -0.001(2)
C51 0.054(3) 0.040(3) 0.049(3) 0.008(2) 0.013(2) 0.000(2)
C52 0.072(4) 0.043(3) 0.042(3) 0.003(3) 0.009(3) -0.001(2)
C53 0.057(3) 0.061(3) 0.037(3) 0.001(3) 0.011(3) 0.013(3)
C54 0.055(4) 0.061(4) 0.041(3) -0.004(3) 0.009(3) 0.006(3)
O3 0.048(3) 0.107(3) 0.080(3) 0.003(2) -0.004(2) -0.011(3)
O4 0.059(3) 0.058(2) 0.064(2) -0.003(2) 0.005(2) -0.006(2)
O5 0.078(3) 0.084(3) 0.045(2) -0.044(2) 0.019(2) -0.014(2)
O6 0.050(2) 0.074(3) 0.066(2) -0.012(2) 0.014(2) 0.018(2)
C1L 0.054(4) 0.049(3) 0.046(3) -0.012(3) 0.017(3) -0.012(3)
C2L 0.063(4) 0.047(3) 0.036(3) -0.007(3) 0.020(3) -0.011(2)
C3L 0.062(4) 0.055(4) 0.051(4) -0.011(3) 0.024(3) -0.006(3)
C4L 0.067(4) 0.057(4) 0.044(3) -0.014(3) 0.018(3) -0.007(3)
C5L 0.049(3) 0.045(3) 0.039(3) -0.013(3) 0.013(3) -0.015(2)
C6L 0.057(4) 0.053(3) 0.043(3) -0.017(3) 0.016(3) -0.005(3)
C7L 0.056(4) 0.051(3) 0.043(3) -0.009(3) 0.010(3) -0.009(3)
C8L 0.063(4) 0.043(3) 0.046(3) -0.004(3) 0.011(3) -0.006(3)
O7 0.083(3) 0.098(3) 0.032(2) -0.039(3) 0.006(2) -0.002(2)
O8 0.056(3) 0.095(3) 0.047(2) -0.020(2) -0.001(2) 0.019(2)
N1S 0.063(3) 0.057(3) 0.056(3) 0.002(3) 0.013(3) 0.007(2)
C1S 0.075(5) 0.054(4) 0.064(4) -0.019(4) 0.003(4) 0.009(3)
C2S 0.064(5) 0.068(5) 0.102(5) -0.003(4) 0.001(4) 0.027(4)
C3S 0.068(5) 0.058(4) 0.095(5) 0.014(4) 0.011(4) 0.006(4)
C4S 0.066(5) 0.060(4) 0.060(4) 0.007(3) 0.009(3) 0.009(3)
C5S 0.058(4) 0.054(4) 0.052(3) -0.002(3) 0.006(3) 0.005(3)
N2S 0.066(3) 0.056(3) 0.048(3) 0.008(2) 0.019(3) 0.009(2)
C6S 0.062(4) 0.058(4) 0.052(3) 0.000(3) 0.011(3) 0.008(3)
C7S 0.048(4) 0.072(4) 0.070(4) -0.008(3) 0.008(3) 0.010(4)
C8S 0.056(4) 0.064(4) 0.079(4) 0.011(3) 0.025(4) 0.018(4)
C9S 0.074(5) 0.053(4) 0.052(3) 0.000(3) 0.014(3) 0.003(3)
C10S 0.061(4) 0.055(4) 0.039(3) 0.003(3) 0.008(3) 0.003(3)

loop_
_atom_type_symbol
_atom_type_description
_atom_type_scat_dispersion_real
_atom_type_scat_dispersion_imag
_atom_type_scat_source
C C 0.0033 0.0000 'International Tables Vol C Tables 4.2.6.8 and 6.1.1.4'
H H 0.0000 0.0000 'International Tables Vol C Tables 4.2.6.8 and 6.1.1.4'
N N 0.0061 0.0000 'International Tables Vol C Tables 4.2.6.8 and 6.1.1.4'
O O 0.0106 0.0000 'International Tables Vol C Tables 4.2.6.8 and 6.1.1.4'

loop_
_geom_angle_atom_site_label_1
_geom_angle_atom_site_label_2
_geom_angle_atom_site_label_3
_geom_angle
C2 C1 C10 113.0(5)
C2 C1 H1A 109.1
C10 C1 H1A 109.0
C2 C1 H1B 109.1
C10 C1 H1B 108.7
H1A C1 H1B 107.8
C3 C2 C1 110.4(5)
C3 C2 H2A 109.5
C1 C2 H2A 109.5
C3 C2 H2B 109.6
C1 C2 H2B 109.7
H2A C2 H2B 108.1
O5 C3 C2 107.5(5)
O5 C3 C4 110.3(4)
C2 C3 C4 110.8(4)
O5 C3 H3A 109.4
C2 C3 H3A 109.5
C4 C3 H3A 109.4
C3 C4 C5 112.5(4)
C3 C4 H4A 108.9
C5 C4 H4A 108.9
C3 C4 H4B 109.1
C5 C4 H4B 109.4
H4A C4 H4B 107.8
C4 C5 C6 112.4(4)
C4 C5 C10 112.5(4)
C6 C5 C10 111.6(4)
C4 C5 H5A 106.4
C6 C5 H5A 106.9
C10 C5 H5A 106.5
C5 C6 C7 112.0(4)
C5 C6 H6A 109.4
C7 C6 H6A 109.3
C5 C6 H6B 108.9
C7 C6 H6B 109.2
H6A C6 H6B 108.0
C8 C7 C6 112.5(4)
C8 C7 H7A 109.2
C6 C7 H7A 109.0
C8 C7 H7B 108.9
C6 C7 H7B 109.2
H7A C7 H7B 107.9
C7 C8 C14 112.0(4)
C7 C8 C9 110.9(4)
C14 C8 C9 108.8(4)
C7 C8 H8A 108.4
C14 C8 H8A 108.4
C9 C8 H8A 108.3
C8 C9 C11 103.7(5)
C8 C9 C10 111.6(4)
C11 C9 C10 109.2(5)
C8 C9 C11' 117.3(5)
C10 C9 C11' 118.5(5)
C8 C9 H9A 110.6
C11 C9 H9A 110.3
C10 C9 H9A 111.1
C8 C9 H9B 101.8
C10 C9 H9B 102.3
C11' C9 H9B 101.8
C19 C10 C5 124.5(7)
C19 C10 C1 94.3(6)
C5 C10 C1 108.5(4)
C19 C10 C9 107.4(6)
C5 C10 C9 108.9(4)
C1 C10 C9 112.5(5)
C5 C10 C19' 100.7(5)
C1 C10 C19' 112.5(6)
C9 C10 C19' 112.9(5)
C9 C11 C12 110.2(7)
C9 C11 H11A 109.3
C12 C11 H11A 109.6
C9 C11 H11B 109.7
C12 C11 H11B 109.9
H11A C11 H11B 108.2
C12' C11' C9 115.2(7)
C12' C11' H11C 108.4
C9 C11' H11C 108.4
C12' C11' H11D 108.6
C9 C11' H11D 108.5
H11C C11' H11D 107.5
C13 C12 C11 116.5(8)
C13 C12 H12A 107.6
C11 C12 H12A 108.1
C13 C12 H12B 108.8
C11 C12 H12B 108.1
H12A C12 H12B 107.4
C11' C12' C13 107.5(8)
C11' C12' H12C 110.0
C13 C12' H12C 109.9
C11' C12' H12D 110.2
C13 C12' H12D 110.7
H12C C12' H12D 108.5
C12 C13 C18' 85.4(7)
C12 C13 C14 109.6(5)
C18' C13 C14 125.1(6)
C12 C13 C17 127.1(6)
C18' C13 C17 111.6(6)
C14 C13 C17 100.5(4)
C18' C13 C12' 106.2(7)
C14 C13 C12' 103.5(5)
C17 C13 C12' 109.1(5)
C12 C13 C18 109.4(7)
C14 C13 C18 101.2(5)
C17 C13 C18 106.1(5)
C12' C13 C18 131.9(6)
C15 C14 C8 119.3(4)
C15 C14 C13 104.5(4)
C8 C14 C13 115.9(4)
C15 C14 H14A 105.3
C8 C14 H14A 105.1
C13 C14 H14A 105.5
C14 C15 C16 104.7(4)
C14 C15 H15A 110.5
C16 C15 H15A 110.7
C14 C15 H15B 111.1
C16 C15 H15B 111.0
H15A C15 H15B 108.9
C15 C16 C17 106.3(4)
C15 C16 H16A 110.7
C17 C16 H16A 110.5
C15 C16 H16B 110.4
C17 C16 H16B 110.4
H16A C16 H16B 108.6
C13 C17 C20 120.4(4)
C13 C17 C16 104.1(4)
C20 C17 C16 112.8(4)
C13 C17 H17A 106.5
C20 C17 H17A 105.9
C16 C17 H17A 106.2
C13 C18 H18A 113.0
C13 C18 H18B 108.7
H18A C18 H18B 109.0
C13 C18 H18C 109.1
H18A C18 H18C 109.0
H18B C18 H18C 107.8
C13 C18 H18D 82.9
C13 C18' H18A 107.8
C13 C18' H18B 135.0
C13 C18' H18D 108.9
C13 C18' H18E 108.9
C12 C18' H18E 87.9
H18D C18' H18E 109.9
C13 C18' H18F 110.9
H18D C18' H18F 109.9
H18E C18' H18F 108.3
C10 C19 H19A 103.1
C10 C19 H19B 110.8
H19A C19 H19B 111.1
C10 C19 H19C 111.7
H19A C19 H19C 111.1
H19B C19 H19C 109.0
C10 C19' H19D 108.0
C10 C19' H19E 110.0
H19D C19' H19E 110.2
C10 C19' H19F 109.9
H19D C19' H19F 110.2
H19E C19' H19F 108.5
C21 C20 C22 119.8(6)
C21 C20 C17 116.6(5)
C22 C20 C17 109.6(4)
C22 C20 C21' 101.4(6)
C17 C20 C21' 108.7(5)
C21 C20 H20A 102.4
C22 C20 H20A 102.8
C17 C20 H20A 102.8
C21' C20 H20A 130.5
C20 C21 H21A 115.1
C20 C21 H21B 107.8
H21A C21 H21B 108.5
C20 C21 H21C 109.2
H21A C21 H21C 108.5
H21B C21 H21C 107.5
C20 C21' H21D 102.8
C20 C21' H21E 111.0
H21D C21' H21E 111.0
C20 C21' H21F 111.9
H21D C21' H21F 111.0
H21E C21' H21F 109.0
C20 C22 C23 115.5(5)
C20 C22 H22A 108.1
C23 C22 H22A 108.1
C20 C22 H22B 108.8
C23 C22 H22B 108.6
H22A C22 H22B 107.5
C24 C23 C22 106.5(4)
C24 C23 H23A 110.0
C22 C23 H23A 110.1
C24 C23 H23B 110.7
C22 C23 H23B 110.8
H23A C23 H23B 108.7
O1 C24 O2 122.6(6)
O1 C24 C23 123.9(6)
O2 C24 C23 113.5(6)
C24 O2 H2O 111.7
C32 C31 C40 114.1(4)
C32 C31 H31A 108.6
C40 C31 H31A 108.7
C32 C31 H31B 108.8
C40 C31 H31B 108.9
H31A C31 H31B 107.6
C33 C32 C31 109.2(4)
C33 C32 H32A 109.8
C31 C32 H32A 109.8
C33 C32 H32B 110.0
C31 C32 H32B 109.8
H32A C32 H32B 108.3
O7 C33 C34 108.0(4)
O7 C33 C32 108.8(4)
C34 C33 C32 110.8(4)
O7 C33 H33A 109.6
C34 C33 H33A 110.0
C32 C33 H33A 109.5
C35' C34 C33 115.6(7)
C33 C34 C35 107.4(6)
C35' C34 H34A 102.6
C33 C34 H34A 110.5
C35 C34 H34A 110.2
C35' C34 H34B 109.0
C33 C34 H34B 110.2
C35 C34 H34B 110.2
H34A C34 H34B 108.4
C40 C35 C36 106.3(9)
C40 C35 C34 108.3(8)
C36 C35 C34 113.3(10)
C40 C35 H35A 109.9
C36 C35 H35A 109.5
C34 C35 H35A 109.4
C34 C35' C36' 106.7(10)
C34 C35' C40 116.1(9)
C36' C35' C40 116.9(9)
C34 C35' H35B 105.4
C36' C35' H35B 105.3
C40 C35' H35B 105.2
C37 C36 C35 112.0(9)
C37 C36 H36A 109.2
C35 C36 H36A 109.4
C37 C36 H36B 109.6
C35 C36 H36B 108.7
H36A C36 H36B 107.8
C35' C36' C37' 111.6(9)
C35' C36' H36C 109.1
C37' C36' H36C 109.0
C35' C36' H36D 109.7
C37' C36' H36D 109.3
H36C C36' H36D 108.0
C38 C37 C36 126.3(9)
C38 C37 H37A 106.1
C36 C37 H37A 106.2
C38 C37 H37B 105.2
C36 C37 H37B 105.3
H37A C37 H37B 106.3
C36' C37' C38' 100.7(8)
C36' C37' H37C 111.5
C38' C37' H37C 111.7
C36' C37' H37D 111.7
C38' C37' H37D 111.7
H37C C37' H37D 109.3
C37 C38 C44 131.5(9)
C37 C38 C39 109.9(7)
C44 C38 C39 114.3(7)
C37 C38 H38A 96.8
C44 C38 H38A 96.8
C39 C38 H38A 96.6
C39 C38' C44' 105.3(7)
C39 C38' C37' 100.4(7)
C44' C38' C37' 96.4(8)
C39 C38' H38B 117.3
C44' C38' H38B 117.1
C37' C38' H38B 117.2
C38' C39 C41 107.5(5)
C38' C39 C40 106.9(5)
C41 C39 C40 114.6(4)
C41 C39 C38 113.6(5)
C40 C39 C38 117.8(5)
C38' C39 H39A 123.0
C41 C39 H39A 102.7
C40 C39 H39A 102.5
C38 C39 H39A 102.8
C35 C40 C39 116.7(7)
C35 C40 C31 106.2(6)
C39 C40 C31 112.7(4)
C35 C40 C49 104.0(7)
C39 C40 C49 111.6(4)
C31 C40 C49 104.6(5)
C39 C40 C35' 105.2(6)
C31 C40 C35' 108.1(5)
C49 C40 C35' 114.8(7)
C42 C41 C39 112.6(4)
C42 C41 H41A 109.1
C39 C41 H41A 109.1
C42 C41 H41B 109.1
C39 C41 H41B 109.0
H41A C41 H41B 107.8
C43 C42 C41 113.0(4)
C43 C42 H42A 108.8
C41 C42 H42A 108.9
C43 C42 H42B 109.2
C41 C42 H42B 109.0
H42A C42 H42B 107.8
C44' C43 C42 107.1(5)
C44' C43 C48 105.0(6)
C42 C43 C48 110.1(4)
C44' C43 C47 107.4(5)
C42 C43 C47 116.5(4)
C48 C43 C47 110.1(4)
C42 C43 C44 104.4(4)
C48 C43 C44 121.6(5)
C47 C43 C44 93.8(5)
C38 C44 C43 108.8(8)
C45 C44 C43 93.8(6)
C38 C44 H44A 115.9
C45 C44 H44A 115.7
C43 C44 H44A 115.5
C43 C44' C38' 120.1(8)
C43 C44' C45' 105.7(7)
C38' C44' C45' 129.7(8)
C43 C44' H44B 97.0
C38' C44' H44B 97.0
C45' C44' H44B 96.9
C46 C45 C44 96.4(7)
C46 C45 H45A 113.1
C44 C45 H45A 112.1
C46 C45 H45B 111.9
C44 C45 H45B 112.7
H45A C45 H45B 110.0
C46' C45' C44' 107.7(7)
C46' C45' H45C 110.1
C44' C45' H45C 110.3
C46' C45' H45D 110.1
C44' C45' H45D 110.2
H45C C45' H45D 108.5
C45 C46 C47 108.8(7)
C45 C46 H46A 109.4
C47 C46 H46A 109.3
C45 C46 H46B 110.4
C47 C46 H46B 110.4
H46A C46 H46B 108.4
C45' C46' C47 104.8(7)
C45' C46' H46C 110.8
C47 C46' H46C 110.9
C45' C46' H46D 110.8
C47 C46' H46D 110.7
H46C C46' H46D 108.9
C50 C47 C43 119.8(4)
C50 C47 C46' 114.0(5)
C43 C47 C46' 109.4(5)
C50 C47 C46 107.6(5)
C43 C47 C46 96.9(5)
C50 C47 H47A 110.3
C43 C47 H47A 110.4
C46' C47 H47A 88.7
C46 C47 H47A 111.0
C50 C47 H47B 103.9
C43 C47 H47B 104.0
C46' C47 H47B 103.9
C46 C47 H47B 126.1
C43 C48 H48A 109.5
C43 C48 H48B 109.4
H48A C48 H48B 109.8
C43 C48 H48C 110.0
H48A C48 H48C 109.8
H48B C48 H48C 108.3
C40 C49 H49A 107.0
C40 C49 H49B 109.6
H49A C49 H49B 110.4
C40 C49 H49C 110.8
H49A C49 H49C 110.4
H49B C49 H49C 108.6
C51 C50 C47 113.3(4)
C51 C50 C52 109.9(4)
C47 C50 C52 110.0(4)
C51 C50 H50A 107.8
C47 C50 H50A 107.8
C52 C50 H50A 107.8
C50 C51 H51A 108.6
C50 C51 H51B 109.9
H51A C51 H51B 110.1
C50 C51 H51C 109.8
H51A C51 H51C 110.1
H51B C51 H51C 108.4
C50 C52 C53 114.4(4)
C50 C52 H52A 108.6
C53 C52 H52A 108.6
C50 C52 H52B 108.8
C53 C52 H52B 108.7
H52A C52 H52B 107.6
C54 C53 C52 115.5(4)
C54 C53 H53A 108.6
C52 C53 H53A 108.4
C54 C53 H53B 108.3
C52 C53 H53B 108.3
H53A C53 H53B 107.5
O3 C54 O4 123.0(5)
O3 C54 C53 124.6(5)
O4 C54 C53 112.3(5)
C54 O4 H4O 112.9
C1L O5 C3 117.4(4)
O6 C1L O5 124.0(5)
O6 C1L C2L 124.4(5)
O5 C1L C2L 111.5(5)
C3L C2L C7L 120.4(5)
C3L C2L C1L 117.2(5)
C7L C2L C1L 122.3(5)
C2L C3L C4L 120.6(5)
C2L C3L H3LA 119.6
C4L C3L H3LA 119.9
C3L C4L C5L 119.8(5)
C3L C4L H4LA 120.1
C5L C4L H4LA 120.1
C4L C5L C6L 118.3(5)
C4L C5L C8L 122.5(5)
C6L C5L C8L 119.1(5)
C7L C6L C5L 121.1(5)
C7L C6L H6LA 119.3
C5L C6L H6LA 119.5
C6L C7L C2L 119.7(5)
C6L C7L H7LA 120.2
C2L C7L H7LA 120.0
O8 C8L O7 123.2(5)
O8 C8L C5L 123.9(5)
O7 C8L C5L 112.9(5)
C8L O7 C33 118.3(4)
C1S N1S C5S 118.0(5)
C1S N1S H2O 117.6
C5S N1S H2O 124.5
N1S C1S C2S 122.5(6)
N1S C1S H1SA 119.0
C2S C1S H1SA 118.5
C3S C2S C1S 118.6(7)
C3S C2S H2SA 120.6
C1S C2S H2SA 120.8
C2S C3S C4S 119.3(6)
C2S C3S H3SA 120.6
C4S C3S H3SA 120.1
C5S C4S C3S 119.1(6)
C5S C4S H4SA 120.4
C3S C4S H4SA 120.5
N1S C5S C4S 122.4(6)
N1S C5S H5SA 118.9
C4S C5S H5SA 118.6
C6S N2S C10S 117.1(5)
C6S N2S H4O 119.4
C10S N2S H4O 123.5
N2S C6S C7S 122.9(6)
N2S C6S H6SA 118.1
C7S C6S H6SA 119.0
C8S C7S C6S 119.2(6)
C8S C7S H7SA 120.7
C6S C7S H7SA 120.1
C7S C8S C9S 119.8(6)
C7S C8S H8SA 119.8
C9S C8S H8SA 120.4
C8S C9S C10S 117.8(5)
C8S C9S H9SA 121.0
C10S C9S H9SA 121.2
N2S C10S C9S 123.2(5)
N2S C10S H10A 117.7
C9S C10S H10A 119.1

loop_
_geom_bond_atom_site_label_1
_geom_bond_atom_site_label_2
_geom_bond_distance
C1 C2 1.513(9)
C1 C10 1.539(8)
C1 H1A 0.9603
C1 H1B 0.9600
C2 C3 1.495(8)
C2 H2A 0.9602
C2 H2B 0.9599
C3 O5 1.448(6)
C3 C4 1.509(7)
C3 H3A 0.9601
C4 C5 1.517(6)
C4 H4A 0.9599
C4 H4B 0.9601
C5 C6 1.518(7)
C5 C10 1.537(7)
C5 H5A 0.9597
C6 C7 1.527(7)
C6 H6A 0.9599
C6 H6B 0.9601
C7 C8 1.520(7)
C7 H7A 0.9602
C7 H7B 0.9600
C8 C14 1.520(6)
C8 C9 1.528(6)
C8 H8A 0.9601
C9 C11 1.537(10)
C9 C10 1.566(7)
C9 C11' 1.586(10)
C9 H9A 0.9601
C9 H9B 0.9600
C10 C19 1.464(12)
C10 C19' 1.656(12)
C11 C12 1.542(12)
C11 H11A 0.9600
C11 H11B 0.9600
C11' C12' 1.548(13)
C11' H11C 0.9599
C11' H11D 0.9600
C12 C13 1.417(10)
C12 H12A 0.9600
C12 H12B 0.9599
C12' C13 1.658(11)
C12' H12C 0.9599
C12' H12D 0.9599
C13 C18' 1.459(13)
C13 C14 1.535(7)
C13 C17 1.537(6)
C13 C18 1.681(11)
C14 C15 1.520(7)
C14 H14A 0.9599
C15 C16 1.536(7)
C15 H15A 0.9599
C15 H15B 0.9600
C16 C17 1.552(7)
C16 H16A 0.9601
C16 H16B 0.9601
C17 C20 1.551(6)
C17 H17A 0.9601
C18 H18A 0.9802
C18 H18B 0.9799
C18 H18C 0.9799
C18' H18D 0.9799
C18' H18E 0.9801
C18' H18F 0.9801
C19 H19A 0.9799
C19 H19B 0.9799
C19 H19C 0.9800
C19' H19D 0.9800
C19' H19E 0.9801
C19' H19F 0.9799
C20 C21 1.441(10)
C20 C22 1.511(7)
C20 C21' 1.651(11)
C20 H20A 0.9600
C21 H21A 0.9801
C21 H21B 0.9800
C21 H21C 0.9800
C21' H21D 0.9800
C21' H21E 0.9801
C21' H21F 0.9801
C22 C23 1.531(7)
C22 H22A 0.9601
C22 H22B 0.9599
C23 C24 1.485(8)
C23 H23A 0.9600
C23 H23B 0.9599
C24 O1 1.224(6)
C24 O2 1.324(7)
O2 H2O 1.2409
C31 C32 1.525(7)
C31 C40 1.549(7)
C31 H31A 0.9598
C31 H31B 0.9601
C32 C33 1.512(7)
C32 H32A 0.9602
C32 H32B 0.9600
C33 O7 1.457(6)
C33 C34 1.498(8)
C33 H33A 0.9599
C34 C35' 1.384(14)
C34 C35 1.658(14)
C34 H34A 0.9601
C34 H34B 0.9599
C35 C40 1.463(13)
C35 C36 1.546(14)
C35 H35A 0.9602
C35' C36' 1.499(14)
C35' C40 1.596(14)
C35' H35B 0.9599
C36 C37 1.514(12)
C36 H36A 0.9600
C36 H36B 0.9600
C36' C37' 1.518(13)
C36' H36C 0.9600
C36' H36D 0.9600
C37 C38 1.444(12)
C37 H37A 0.9600
C37 H37B 0.9600
C37' C38' 1.790(13)
C37' H37C 0.9600
C37' H37D 0.9600
C38 C44 1.496(13)
C38 C39 1.583(11)
C38 H38A 0.9600
C38' C39 1.517(10)
C38' C44' 1.530(13)
C38' H38B 0.9600
C39 C41 1.542(6)
C39 C40 1.543(7)
C39 H39A 0.9600
C40 C49 1.554(7)
C41 C42 1.541(6)
C41 H41A 0.9600
C41 H41B 0.9599
C42 C43 1.520(6)
C42 H42A 0.9599
C42 H42B 0.9600
C43 C44' 1.476(11)
C43 C48 1.537(7)
C43 C47 1.555(6)
C43 C44 1.628(11)
C44 C45 1.600(13)
C44 H44A 0.9600
C44' C45' 1.651(13)
C44' H44B 0.9600
C45 C46 1.562(12)
C45 H45A 0.9599
C45 H45B 0.9600
C45' C46' 1.542(13)
C45' H45C 0.9600
C45' H45D 0.9600
C46 C47 1.595(10)
C46 H46A 0.9600
C46 H46B 0.9600
C46' C47 1.564(10)
C46' H46C 0.9600
C46' H46D 0.9600
C47 C50 1.532(6)
C47 H47A 0.9600
C47 H47B 0.9599
C48 H48A 0.9800
C48 H48B 0.9800
C48 H48C 0.9800
C49 H49A 0.9800
C49 H49B 0.9800
C49 H49C 0.9799
C50 C51 1.512(7)
C50 C52 1.539(6)
C50 H50A 0.9602
C51 H51A 0.9801
C51 H51B 0.9801
C51 H51C 0.9799
C52 C53 1.540(6)
C52 H52A 0.9600
C52 H52B 0.9601
C53 C54 1.509(7)
C53 H53A 0.9601
C53 H53B 0.9600
C54 O3 1.191(6)
C54 O4 1.329(6)
O4 H4O 1.3120
O5 C1L 1.352(6)
O6 C1L 1.188(6)
C1L C2L 1.500(7)
C2L C3L 1.367(7)
C2L C7L 1.385(6)
C3L C4L 1.395(7)
C3L H3LA 0.9602
C4L C5L 1.396(7)
C4L H4LA 0.9603
C5L C6L 1.406(7)
C5L C8L 1.468(7)
C6L C7L 1.371(7)
C6L H6LA 0.9599
C7L H7LA 0.9601
C8L O8 1.201(6)
C8L O7 1.335(6)
N1S C1S 1.330(7)
N1S C5S 1.336(7)
N1S H2O 1.3872
C1S C2S 1.367(9)
C1S H1SA 0.9601
C2S C3S 1.362(9)
C2S H2SA 0.9600
C3S C4S 1.366(8)
C3S H3SA 0.9600
C4S C5S 1.353(8)
C4S H4SA 0.9599
C5S H5SA 0.9600
N2S C6S 1.338(7)
N2S C10S 1.342(6)
N2S H4O 1.3358
C6S C7S 1.363(8)
C6S H6SA 0.9600
C7S C8S 1.360(8)
C7S H7SA 0.9599
C8S C9S 1.372(8)
C8S H8SA 0.9599
C9S C10S 1.378(7)
C9S H9SA 0.9601
C10S H10A 0.9600

loop_
_geom_torsion_atom_site_label_1
_geom_torsion_atom_site_label_2
_geom_torsion_atom_site_label_3
_geom_torsion_atom_site_label_4
_geom_torsion
C10 C1 C2 C3 58.3(6)
C1 C2 C3 O5 -177.6(4)
C1 C2 C3 C4 -57.1(6)
O5 C3 C4 C5 174.6(4)
C2 C3 C4 C5 55.7(6)
C3 C4 C5 C6 179.1(4)
C3 C4 C5 C10 -53.9(5)
C4 C5 C6 C7 72.0(6)
C10 C5 C6 C7 -55.5(6)
C5 C6 C7 C8 53.7(6)
C6 C7 C8 C14 -175.3(4)
C6 C7 C8 C9 -53.6(6)
C7 C8 C9 C11 173.2(6)
C14 C8 C9 C11 -63.3(6)
C7 C8 C9 C10 55.7(6)
C14 C8 C9 C10 179.2(4)
C7 C8 C9 C11' -162.8(6)
C14 C8 C9 C11' -39.3(7)
C4 C5 C10 C19 160.7(7)
C6 C5 C10 C19 -71.8(8)
C4 C5 C10 C1 51.8(6)
C6 C5 C10 C1 179.2(4)
C4 C5 C10 C9 -71.0(5)
C6 C5 C10 C9 56.4(6)
C4 C5 C10 C19' 170.0(5)
C6 C5 C10 C19' -62.5(6)
C2 C1 C10 C19 176.8(6)
C2 C1 C10 C5 -54.6(6)
C2 C1 C10 C9 66.0(6)
C2 C1 C10 C19' -165.1(6)
C8 C9 C10 C19 80.4(7)
C11 C9 C10 C19 -33.8(9)
C11' C9 C10 C19 -60.6(9)
C8 C9 C10 C5 -56.9(6)
C11 C9 C10 C5 -171.0(6)
C11' C9 C10 C5 162.2(6)
C8 C9 C10 C1 -177.3(4)
C11 C9 C10 C1 68.6(7)
C11' C9 C10 C1 41.8(8)
C8 C9 C10 C19' 54.1(7)
C11 C9 C10 C19' -60.0(8)
C11' C9 C10 C19' -86.9(8)
C8 C9 C11 C12 63.1(9)
C10 C9 C11 C12 -177.7(7)
C8 C9 C11' C12' 40.5(11)
C10 C9 C11' C12' 179.3(7)
C9 C11 C12 C13 -58.1(12)
C9 C11 C12 C18' -106.5(8)
C9 C11' C12' C13 -50.2(11)
C11 C12 C13 C18' -80.2(10)
C11 C12 C13 C14 45.5(10)
C18' C12 C13 C14 125.7(7)
C11 C12 C13 C17 166.1(7)
C18' C12 C13 C17 -113.7(8)
C11 C12 C13 C18 -64.6(10)
C11' C12' C13 C18' -71.9(9)
C11' C12' C13 C14 61.4(8)
C11' C12' C13 C17 167.7(7)
C11' C12' C13 C18 -57.6(10)
C7 C8 C14 C15 -53.1(6)
C9 C8 C14 C15 -176.0(5)
C7 C8 C14 C13 -179.4(4)
C9 C8 C14 C13 57.7(5)
C12 C13 C14 C15 -179.7(6)
C18' C13 C14 C15 -81.4(8)
C17 C13 C14 C15 44.6(5)
C12' C13 C14 C15 157.3(5)
C18 C13 C14 C15 -64.3(5)
C12 C13 C14 C8 -46.2(7)
C18' C13 C14 C8 52.1(8)
C17 C13 C14 C8 178.1(4)
C12' C13 C14 C8 -69.2(6)
C18 C13 C14 C8 69.2(6)
C8 C14 C15 C16 -163.6(4)
C13 C14 C15 C16 -32.1(6)
C14 C15 C16 C17 6.9(6)
C12 C13 C17 C20 68.4(9)
C18' C13 C17 C20 -32.6(8)
C14 C13 C17 C20 -167.1(4)
C12' C13 C17 C20 84.4(6)
C18 C13 C17 C20 -62.1(6)
C12 C13 C17 C16 -163.9(7)
C18' C13 C17 C16 95.1(7)
C14 C13 C17 C16 -39.4(5)
C12' C13 C17 C16 -147.8(5)
C18 C13 C17 C16 65.6(5)
C15 C16 C17 C13 20.6(5)
C15 C16 C17 C20 152.9(5)
C14 C13 C18' C12 -110.7(7)
C17 C13 C18' C12 128.2(6)
C11 C12 C18' C13 116.2(8)
C13 C17 C20 C21 -39.5(8)
C16 C17 C20 C21 -163.2(6)
C13 C17 C20 C22 -179.7(5)
C16 C17 C20 C22 56.7(6)
C13 C17 C20 C21' -69.7(7)
C16 C17 C20 C21' 166.7(6)
C21 C20 C22 C23 43.8(8)
C17 C20 C22 C23 -177.6(5)
C21' C20 C22 C23 67.6(7)
C20 C22 C23 C24 162.2(5)
C22 C23 C24 O1 81.2(7)
C22 C23 C24 O2 -96.3(6)
C40 C31 C32 C33 56.6(5)
C31 C32 C33 O7 -175.5(4)
C31 C32 C33 C34 -56.9(5)
O7 C33 C34 C35' 175.0(7)
C32 C33 C34 C35' 55.9(9)
O7 C33 C34 C35 179.2(6)
C32 C33 C34 C35 60.1(7)
C33 C34 C35 C40 -64.9(9)
C33 C34 C35 C36 177.4(7)
C33 C34 C35' C36' 177.8(7)
C33 C34 C35' C36 170.1(12)
C33 C34 C35' C40 -49.8(11)
C40 C35 C36 C37 -54.4(13)
C34 C35 C36 C37 64.4(12)
C36' C35 C36 C37 57.0(12)
C34 C35' C36' C37' 77.1(12)
C40 C35' C36' C37' -54.8(15)
C35 C36 C37 C38 40.7(16)
C35' C36' C37' C38' 60.6(12)
C36 C37 C38 C44 -175.9(11)
C36 C37 C38 C39 -20.8(16)
C36' C37' C38' C39 -73.4(9)
C36' C37' C38' C44' 179.7(8)
C44' C38' C39 C41 -58.9(8)
C37' C38' C39 C41 -158.5(5)
C44' C38' C39 C40 177.7(6)
C37' C38' C39 C40 78.0(7)
C37 C38 C39 C41 156.7(8)
C44 C38 C39 C41 -43.6(11)
C37 C38 C39 C40 18.6(12)
C44 C38 C39 C40 178.4(7)
C36 C35 C40 C39 57.3(11)
C34 C35 C40 C39 -64.8(9)
C36 C35 C40 C31 -176.2(8)
C34 C35 C40 C31 61.8(9)
C36 C35 C40 C49 -66.1(10)
C34 C35 C40 C49 171.8(6)
C41 C39 C40 C35 -178.9(6)
C38 C39 C40 C35 -41.2(9)
C38' C39 C40 C31 176.8(5)
C41 C39 C40 C31 57.8(6)
C38 C39 C40 C31 -164.6(6)
C38' C39 C40 C49 59.5(7)
C41 C39 C40 C49 -59.5(6)
C38 C39 C40 C49 78.1(8)
C38' C39 C40 C35' -65.7(8)
C41 C39 C40 C35' 175.3(6)
C38 C39 C40 C35' -47.1(9)
C32 C31 C40 C35 -61.0(8)
C32 C31 C40 C39 68.0(5)
C32 C31 C40 C49 -170.6(4)
C32 C31 C40 C35' -47.8(8)
C34 C35' C40 C35 128(4)
C36' C35' C40 C35 -105(4)
C36 C35' C40 C35 -80(4)
C34 C35' C40 C39 -76.3(10)
C36' C35' C40 C39 51.2(12)
C36 C35' C40 C39 75.7(9)
C34 C35' C40 C31 44.3(11)
C36' C35' C40 C31 171.8(9)
C36 C35' C40 C31 -163.8(7)
C34 C35' C40 C49 160.6(8)
C36' C35' C40 C49 -72.0(12)
C36 C35' C40 C49 -47.5(10)
C38' C39 C41 C42 60.7(7)
C40 C39 C41 C42 179.4(4)
C38 C39 C41 C42 39.9(7)
C39 C41 C42 C43 -54.6(6)
C41 C42 C43 C44' 46.6(7)
C41 C42 C43 C48 -67.0(5)
C41 C42 C43 C47 166.8(4)
C41 C42 C43 C44 65.1(6)
C38' C38 C44 C44' 9(3)
C37 C38 C44 C44' -111(2)
C37' C38 C44 C44' -136(2)
C39 C38 C44 C44' 95(2)
C38' C38 C44 C45' 92(2)
C44' C38 C44 C45' 83(2)
C37 C38 C44 C45' -28.3(19)
C37' C38 C44 C45' -53.1(14)
C39 C38 C44 C45' 177.4(9)
C38' C38 C44 C45 70(2)
C44' C38 C44 C45 60(2)
C37 C38 C44 C45 -50.7(16)
C37' C38 C44 C45 -75.5(11)
C39 C38 C44 C45 155.1(8)
C38' C38 C44 C43 -29(3)
C44' C38 C44 C43 -38.8(18)
C37 C38 C44 C43 -149.8(12)
C37' C38 C44 C43 -174.6(8)
C39 C38 C44 C43 55.9(11)
C44' C38 C44 C38' -9(3)
C37 C38 C44 C38' -120(3)
C37' C38 C44 C38' -145(3)
C39 C38 C44 C38' 85(2)
C42 C43 C44 C44' -101.1(19)
C48 C43 C44 C44' 24(2)
C47 C43 C44 C44' 140.3(19)
C44' C43 C44 C45' -93(2)
C42 C43 C44 C45' 166.0(7)
C48 C43 C44 C45' -69.0(9)
C47 C43 C44 C45' 47.4(8)
C44' C43 C44 C38 35.8(17)
C42 C43 C44 C38 -65.2(8)
C48 C43 C44 C38 59.8(9)
C47 C43 C44 C38 176.2(7)
C44' C43 C44 C45 -70.8(19)
C42 C43 C44 C45 -171.9(6)
C48 C43 C44 C45 -46.8(8)
C47 C43 C44 C45 69.5(6)
C44' C43 C44 C38' 28.8(17)
C42 C43 C44 C38' -72.2(6)
C48 C43 C44 C38' 52.8(7)
C47 C43 C44 C38' 169.2(5)
C38 C38' C44 C44' -168(4)
C39 C38' C44 C44' 118(3)
C37 C38' C44 C44' -129(3)
C37' C38' C44 C44' -142(3)
C38 C38' C44 C45' -96(3)
C39 C38' C44 C45' -169.6(8)
C37 C38' C44 C45' -56.2(11)
C44' C38' C44 C45' 73(3)
C37' C38' C44 C45' -69.6(10)
C39 C38' C44 C38 -74(2)
C37 C38' C44 C38 39(2)
C44' C38' C44 C38 168(4)
C37' C38' C44 C38 26(2)
C38 C38' C44 C45 -113(2)
C39 C38' C44 C45 173.1(7)
C37 C38' C44 C45 -73.6(9)
C44' C38' C44 C45 55(2)
C37' C38' C44 C45 -87.0(8)
C38 C38' C44 C43 152(2)
C39 C38' C44 C43 78.2(7)
C37 C38' C44 C43 -168.5(7)
C44' C38' C44 C43 -39(2)
C37' C38' C44 C43 178.1(6)
C45' C44 C44' C38 -117.9(10)
C45 C44 C44' C38 -119.2(12)
C43 C44 C44' C38 138.6(15)
C38' C44 C44' C38 3.4(11)
C45' C44 C44' C43 103.4(9)
C38 C44 C44' C43 -138.6(15)
C45 C44 C44' C43 102.2(8)
C38' C44 C44' C43 -135(2)
C45' C44 C44' C38' -121.3(16)
C38 C44 C44' C38' -3.4(11)
C45 C44 C44' C38' -122.5(19)
C43 C44 C44' C38' 135(2)
C45' C44 C44' C45 1.2(11)
C38 C44 C44' C45 119.2(12)
C43 C44 C44' C45 -102.2(8)
C38' C44 C44' C45 122.5(19)
C38 C44 C44' C45' 117.9(10)
C45 C44 C44' C45' -1.2(11)
C43 C44 C44' C45' -103.4(9)
C38' C44 C44' C45' 121.3(16)
C38' C38 C44' C44 -172(3)
C37 C38 C44' C44 87(3)
C37' C38 C44' C44 52(3)
C39 C38 C44' C44 -94(2)
C38' C38 C44' C43 -56(2)
C37 C38 C44' C43 -157.0(13)
C37' C38 C44' C43 168.3(11)
C44 C38 C44' C43 116(3)
C39 C38 C44' C43 21.8(18)
C37 C38 C44' C38' -101(3)
C37' C38 C44' C38' -136(3)
C44 C38 C44' C38' 172(3)
C39 C38 C44' C38' 77.8(19)
C38' C38 C44' C45 94(2)
C37 C38 C44' C45 -7(2)
C37' C38 C44' C45 -41.9(18)
C44 C38 C44' C45 -94(2)
C39 C38 C44' C45 171.6(9)
C38' C38 C44' C45' 122(2)
C37 C38 C44' C45' 21(2)
C37' C38 C44' C45' -13.9(18)
C44 C38 C44' C45' -66(2)
C39 C38 C44' C45' -160.4(9)
C42 C43 C44' C44 84.0(19)
C48 C43 C44' C44 -159.0(18)
C47 C43 C44' C44 -42(2)
C42 C43 C44' C38 -34.1(15)
C48 C43 C44' C38 82.9(14)
C47 C43 C44' C38 -160.0(12)
C44 C43 C44' C38 -118(3)
C42 C43 C44' C38' -53.6(10)
C48 C43 C44' C38' 63.4(10)
C47 C43 C44' C38' -179.5(8)
C44 C43 C44' C38' -138(2)
C42 C43 C44' C45 172.7(7)
C48 C43 C44' C45 -70.3(8)
C47 C43 C44' C45 46.8(9)
C44 C43 C44' C45 88.7(19)
C42 C43 C44' C45' 147.9(7)
C48 C43 C44' C45' -95.1(8)
C47 C43 C44' C45' 22.0(9)
C44 C43 C44' C45' 63.9(18)
C38 C38' C44' C44 9(3)
C39 C38' C44' C44 -65(3)
C37 C38' C44' C44 54(3)
C37' C38' C44' C44 38(3)
C39 C38' C44' C38 -74(2)
C37 C38' C44' C38 45.0(17)
C37' C38' C44' C38 28.3(17)
C44 C38' C44' C38 -9(3)
C38 C38' C44' C43 136(2)
C39 C38' C44' C43 61.4(11)
C37 C38' C44' C43 -179.2(8)
C37' C38' C44' C43 164.1(8)
C44 C38' C44' C43 126(3)
C38 C38' C44' C45 -98(2)
C39 C38' C44' C45 -171.9(8)
C37 C38' C44' C45 -52.5(13)
C37' C38' C44' C45 -69.2(11)
C44 C38' C44' C45 -107(3)
C38 C38' C44' C45' -71(2)
C39 C38' C44' C45' -145.9(10)
C37 C38' C44' C45' -26.5(16)
C37' C38' C44' C45' -43.2(13)
C44 C38' C44' C45' -81(3)
C44 C44' C45 C45' -3(2)
C38 C44' C45 C45' 101.5(16)
C43 C44' C45 C45' -100.5(14)
C38' C44' C45 C45' 124.8(14)
C44 C44' C45 C46 69(2)
C38 C44' C45 C46 172.7(11)
C43 C44' C45 C46 -29.3(10)
C38' C44' C45 C46 -164.0(9)
C45' C44' C45 C46 71.2(13)
C38 C44' C45 C44 104(2)
C43 C44' C45 C44 -98(2)
C38' C44' C45 C44 127(2)
C45' C44' C45 C44 3(2)
C44 C44' C45 C46' 50(2)
C38 C44' C45 C46' 154.2(10)
C43 C44' C45 C46' -47.8(9)
C38' C44' C45 C46' 177.5(9)
C45' C44' C45 C46' 52.7(12)
C44' C44 C45 C45' 177(2)
C38 C44 C45 C45' 128.0(14)
C43 C44 C45 C45' -121.4(13)
C38' C44 C45 C45' 141.6(13)
C45' C44 C45 C44' -177(2)
C38 C44 C45 C44' -49.1(18)
C43 C44 C45 C44' 61.4(18)
C38' C44 C45 C44' -35.6(18)
C44' C44 C45 C46 -114(2)
C45' C44 C45 C46 68.4(13)
C38 C44 C45 C46 -163.6(9)
C43 C44 C45 C46 -53.0(8)
C38' C44 C45 C46 -150.0(7)
C44' C44 C45 C46' -131(2)
C45' C44 C45 C46' 52.2(12)
C38 C44 C45 C46' -179.8(8)
C43 C44 C45 C46' -69.2(7)
C38' C44 C45 C46' -166.2(6)
C44' C45 C45' C44 0.9(8)
C46 C45 C45' C44 -104.5(7)
C46' C45 C45' C44 -102.6(10)
C44' C45 C45' C46 105.4(7)
C44 C45 C45' C46 104.5(7)
C46' C45 C45' C46 2.0(8)
C44' C45 C45' C46' 103.5(9)
C46 C45 C45' C46' -2.0(8)
C44 C45 C45' C46' 102.6(10)
C46 C45 C45' C44' -105.4(7)
C44 C45 C45' C44' -0.9(8)
C46' C45 C45' C44' -103.5(9)
C44' C44 C45' C45 -3(2)
C38 C44 C45' C45 -60.3(16)
C43 C44 C45' C45 62.5(14)
C38' C44 C45' C45 -44.1(15)
C44' C44 C45' C46 -84(2)
C38 C44 C45' C46 -141.1(10)
C45 C44 C45' C46 -80.8(14)
C43 C44 C45' C46 -18.3(11)
C38' C44 C45' C46 -124.9(9)
C44' C44 C45' C46' -108(2)
C38 C44 C45' C46' -165.2(10)
C45 C44 C45' C46' -104.9(15)
C43 C44 C45' C46' -42.4(11)
C38' C44 C45' C46' -149.0(8)
C38 C44 C45' C44' -58(2)
C45 C44 C45' C44' 3(2)
C43 C44 C45' C44' 65.3(19)
C38' C44 C45' C44' -41.3(18)
C44 C44' C45' C45 177(3)
C38 C44' C45' C45 -92.7(16)
C43 C44' C45' C45 85.6(14)
C38' C44' C45' C45 -70.0(17)
C38 C44' C45' C44 90(2)
C43 C44' C45' C44 -91(2)
C38' C44' C45' C44 113(3)
C45 C44' C45' C44 -177(3)
C44 C44' C45' C46 100(2)
C38 C44' C45' C46 -169.4(11)
C43 C44' C45' C46 9.0(11)
C38' C44' C45' C46 -146.7(11)
C45 C44' C45' C46 -76.7(14)
C44 C44' C45' C46' 77(2)
C38 C44' C45' C46' 167.3(11)
C43 C44' C45' C46' -14.4(12)
C38' C44' C45' C46' -170.0(11)
C45 C44' C45' C46' -100.0(16)
C45 C45' C46 C46' -175(2)
C44 C45' C46 C46' -90.7(16)
C44' C45' C46 C46' -108.5(16)
C44 C45' C46 C45 84.5(14)
C46' C45' C46 C45 175(2)
C44' C45' C46 C45 66.7(13)
C45 C45' C46 C47 -102.3(14)
C44 C45' C46 C47 -17.8(11)
C46' C45' C46 C47 72.9(14)
C44' C45' C46 C47 -35.7(10)
C45' C45 C46 C46' 5(2)
C44' C45 C46 C46' -77.1(18)
C44 C45 C46 C46' -59.8(17)
C44' C45 C46 C45' -82.0(14)
C44 C45 C46 C45' -64.8(13)
C46' C45 C46 C45' -5(2)
C45' C45 C46 C47 85.5(14)
C44' C45 C46 C47 3.4(11)
C44 C45 C46 C47 20.7(10)
C46' C45 C46 C47 80.5(16)
C45 C46 C46' C45' -2.2(9)
C47 C46 C46' C45' -107.9(5)
C45' C46 C46' C47 107.9(5)
C45 C46 C46' C47 105.7(9)
C45' C46 C46' C45 2.2(9)
C47 C46 C46' C45 -105.7(9)
C45 C45' C46' C46 5(2)
C44 C45' C46' C46 95.0(16)
C44' C45' C46' C46 77.4(16)
C45 C45' C46' C47 -71.8(16)
C44 C45' C46' C47 18.3(11)
C46 C45' C46' C47 -76.7(14)
C44' C45' C46' C47 0.7(12)
C44 C45' C46' C45 90.1(15)
C46 C45' C46' C45 -5(2)
C44' C45' C46' C45 72.5(14)
C45' C45 C46' C46 -174(2)
C44' C45 C46' C46 106.6(18)
C44 C45 C46' C46 120.6(17)
C44' C45 C46' C45' -79.3(15)
C46 C45 C46' C45' 174(2)
C44 C45 C46' C45' -65.2(14)
C45' C45 C46' C47 112.1(16)
C44' C45 C46' C47 32.8(9)
C46 C45 C46' C47 -73.8(16)
C44 C45 C46' C47 46.9(8)
C44' C43 C47 C50 -157.0(6)
C42 C43 C47 C50 83.0(6)
C48 C43 C47 C50 -43.2(6)
C44 C43 C47 C50 -168.9(5)
C44' C43 C47 C46' -22.8(8)
C42 C43 C47 C46' -142.8(6)
C48 C43 C47 C46' 91.0(6)
C44 C43 C47 C46' -34.6(7)
C44' C43 C47 C46 -42.2(7)
C42 C43 C47 C46 -162.2(6)
C48 C43 C47 C46 71.6(6)
C44 C43 C47 C46 -54.1(6)
C46 C46' C47 C50 78.0(15)
C45' C46' C47 C50 150.0(7)
C45 C46' C47 C50 130.0(6)
C46 C46' C47 C43 -59.1(15)
C45' C46' C47 C43 12.8(9)
C45 C46' C47 C43 -7.1(7)
C45' C46' C47 C46 71.9(15)
C45 C46' C47 C46 52.0(13)
C46' C46 C47 C50 -110.3(15)
C45' C46 C47 C50 172.6(7)
C45 C46 C47 C50 146.3(7)
C46' C46 C47 C43 125.3(14)
C45' C46 C47 C43 48.3(8)
C45 C46 C47 C43 22.0(9)
C45' C46 C47 C46' -77.0(16)
C45 C46 C47 C46' -103.4(17)
C43 C47 C50 C51 -58.0(6)
C46' C47 C50 C51 169.7(6)
C46 C47 C50 C51 -167.0(5)
C43 C47 C50 C52 178.6(4)
C46' C47 C50 C52 46.3(7)
C46 C47 C50 C52 69.6(6)
C51 C50 C52 C53 61.9(6)
C47 C50 C52 C53 -172.6(4)
C50 C52 C53 C54 -92.7(6)
C52 C53 C54 O3 -38.1(7)
C52 C53 C54 O4 143.2(4)
C2 C3 O5 C1L -151.9(4)
C4 C3 O5 C1L 87.3(5)
C3 O5 C1L O6 3.8(8)
C3 O5 C1L C2L -175.3(4)
O6 C1L C2L C3L -4.5(8)
O5 C1L C2L C3L 174.6(4)
O6 C1L C2L C7L 175.4(5)
O5 C1L C2L C7L -5.5(7)
C7L C2L C3L C4L 0.2(7)
C1L C2L C3L C4L -179.9(4)
C2L C3L C4L C5L 0.5(7)
C3L C4L C5L C6L -0.3(7)
C3L C4L C5L C8L -178.9(5)
C4L C5L C6L C7L -0.6(7)
C8L C5L C6L C7L 178.1(4)
C5L C6L C7L C2L 1.3(7)
C3L C2L C7L C6L -1.1(7)
C1L C2L C7L C6L 179.0(5)
C4L C5L C8L O8 -175.7(5)
C6L C5L C8L O8 5.7(8)
C4L C5L C8L O7 6.2(7)
C6L C5L C8L O7 -172.4(5)
O8 C8L O7 C33 -5.4(8)
C5L C8L O7 C33 172.7(4)
C34 C33 O7 C8L 146.4(5)
C32 C33 O7 C8L -93.2(5)
C5S N1S C1S C2S -0.2(8)
N1S C1S C2S C3S -1.1(9)
C1S C2S C3S C4S 2.0(9)
C2S C3S C4S C5S -1.8(9)
C1S N1S C5S C4S 0.4(8)
C3S C4S C5S N1S 0.5(8)
C10S N2S C6S C7S 0.7(7)
N2S C6S C7S C8S 0.0(8)
C6S C7S C8S C9S -1.0(8)
C7S C8S C9S C10S 1.2(8)
C6S N2S C10S C9S -0.5(7)
C8S C9S C10S N2S -0.4(7)
